data_4323969
loop_
_publ_author_name
'Igor V. Kourkine'
'Stanislav V. Maslennikov'
'Robert Ditchfield'
'David S. Glueck'
'Glenn P. A. Yap'
'Louise M. Liable-Sands'
'Arnold L. Rheingold'

_publ_section_title
;
 Metal Complexes of Mesitylphosphine: Synthesis, Structure, and
 Spectroscopy
;
_journal_name_full 'Inorganic Chemistry'
_journal_page_first 6708
_journal_page_last 6716
_journal_paper_doi 10.1021/ic960529q
_journal_volume 35
_journal_year 1996
_chemical_formula_sum 'C36 H52 Cu F6 P5'
_chemical_formula_weight 817.17
_chemical_name_systematic
;
 ?
;
_space_group_IT_number 2
_symmetry_cell_setting triclinic
_symmetry_space_group_name_Hall '-P 1'
_symmetry_space_group_name_H-M 'P -1'
_atom_sites_solution_hydrogens geom
_atom_sites_solution_primary direct
_atom_sites_solution_secondary difmap
_audit_creation_method SHELXL
_cell_angle_alpha 72.62(2)
_cell_angle_beta 79.17(2)
_cell_angle_gamma 68.14(2)
_cell_formula_units_Z 2
_cell_length_a 11.842(3)
_cell_length_b 11.891(2)
_cell_length_c 16.486(4)
_cell_measurement_reflns_used 24
_cell_measurement_temperature 296(2)
_cell_measurement_theta_max 12.5
_cell_measurement_theta_min 7.5
_cell_volume 2048.4(9)
_computing_cell_refinement P4
_computing_data_collection P4
_computing_data_reduction XDISK
_computing_molecular_graphics XP
_computing_publication_material XPUBL
_computing_structure_refinement 'SHELXL-93 (Sheldrick, 1993)'
_computing_structure_solution 'SHELXS-86 (Sheldrick, 1990)'
_diffrn_ambient_temperature 293(2)
_diffrn_measurement_device 'Siemens P4'
_diffrn_measurement_method Wyckoff
_diffrn_radiation_monochromator graphite
_diffrn_radiation_source 'fine-focus sealed tube'
_diffrn_radiation_type MoK\a
_diffrn_radiation_wavelength 0.71073
_diffrn_reflns_av_R_equivalents 0.0314
_diffrn_reflns_av_sigmaI/netI 0.0478
_diffrn_reflns_limit_h_max 13
_diffrn_reflns_limit_h_min -13
_diffrn_reflns_limit_k_max 11
_diffrn_reflns_limit_k_min -11
_diffrn_reflns_limit_l_max 18
_diffrn_reflns_limit_l_min 0
_diffrn_reflns_number 6646
_diffrn_reflns_theta_max 24.07
_diffrn_reflns_theta_min 2.02
_diffrn_standards_decay_% <1
_diffrn_standards_interval_count 197
_diffrn_standards_number 3
_exptl_absorpt_coefficient_mu 0.780
_exptl_absorpt_correction_type none
_exptl_crystal_colour Colorless
_exptl_crystal_density_diffrn 1.325
_exptl_crystal_description Block
_exptl_crystal_F_000 852
_exptl_crystal_size_max 0.38
_exptl_crystal_size_mid 0.36
_exptl_crystal_size_min 0.28
_refine_diff_density_max 0.543
_refine_diff_density_min -0.589
_refine_diff_density_rms 0.090
_refine_ls_extinction_method none
_refine_ls_goodness_of_fit_all 1.96
_refine_ls_goodness_of_fit_obs 1.68
_refine_ls_hydrogen_treatment 'idealized contribution'
_refine_ls_matrix_type full
_refine_ls_number_parameters 433
_refine_ls_number_reflns 3738
_refine_ls_number_restraints 0
_refine_ls_restrained_S_all 1.96
_refine_ls_restrained_S_obs 1.68
_refine_ls_R_factor_all 0.0967
_refine_ls_R_factor_obs 0.0594
_refine_ls_shift/esd_max 0.008
_refine_ls_shift/esd_mean 0.003
_refine_ls_structure_factor_coef F
_refine_ls_weighting_details w=1/[\s^2^(Fo)+(0.001F^2^)]
_refine_ls_weighting_scheme calc
_refine_ls_wR_factor_all 0.1211
_refine_ls_wR_factor_obs 0.0759
_reflns_number_observed 3738
_reflns_number_total 6646
_reflns_observed_criterion >5sigma(F)
_cod_data_source_file ic960529q_1.cif
_cod_data_source_block glu2
_cod_depositor_comments
;
The following automatic conversions were performed:

'_refine_ls_weighting_scheme' value 'calc
w=1/[\s^2^(Fo)+(0.001F^2^)]' was changed to 'calc'. New tag
'_refine_ls_weighting_details' was created. The value of the new tag
was set to 'w=1/[\s^2^(Fo)+(0.001F^2^)]'.

Automatic conversion script
Id: cif_fix_values 3143 2015-03-26 13:38:13Z robertas 
;
_cod_original_cell_volume 2048.3(9)
_cod_database_code 4323969

loop_
_symmetry_equiv_pos_as_xyz
'x, y, z'
'-x, -y, -z'

loop_
_atom_site_aniso_label
_atom_site_aniso_U_11
_atom_site_aniso_U_22
_atom_site_aniso_U_33
_atom_site_aniso_U_23
_atom_site_aniso_U_13
_atom_site_aniso_U_12
Cu 0.0549(5) 0.0579(5) 0.0477(5) -0.0114(4) -0.0042(4) -0.0173(4)
P1 0.0567(13) 0.0729(14) 0.095(2) -0.0379(12) 0.0056(11) -0.0255(11)
P2 0.0687(13) 0.0668(13) 0.0635(12) -0.0090(10) -0.0183(11) -0.0294(11)
P3 0.0721(14) 0.0725(13) 0.0502(12) -0.0181(10) -0.0037(10) -0.0279(11)
P4 0.0570(13) 0.091(2) 0.0829(15) 0.0178(12) -0.0096(12) -0.0244(12)
P5 0.077(2) 0.102(2) 0.069(2) -0.0106(15) -0.0089(13) -0.0453(15)
F1 0.526(14) 0.177(6) 0.131(5) -0.063(5) -0.019(7) -0.184(8)
F2 0.243(7) 0.121(5) 0.159(5) -0.002(4) 0.048(5) -0.067(5)
F3 0.214(7) 0.238(7) 0.231(7) -0.183(6) -0.048(6) 0.012(5)
F4 0.165(6) 0.225(6) 0.148(5) 0.067(5) 0.027(4) -0.083(5)
F5 0.108(5) 0.120(5) 0.343(9) -0.029(5) -0.062(5) -0.033(4)
F6 0.096(5) 0.230(7) 0.433(11) -0.030(8) -0.130(6) -0.042(5)
C11 0.037(4) 0.072(5) 0.077(5) -0.021(5) -0.007(4) -0.014(4)
C12 0.054(5) 0.049(5) 0.105(7) -0.008(5) -0.016(5) -0.007(4)
C13 0.049(5) 0.067(6) 0.114(7) -0.049(6) 0.011(5) -0.024(4)
C14 0.060(5) 0.094(6) 0.073(6) -0.039(5) -0.001(4) -0.022(5)
C15 0.042(4) 0.070(5) 0.067(5) -0.028(4) 0.000(4) -0.010(4)
C16 0.034(4) 0.054(5) 0.077(5) -0.031(4) -0.001(4) -0.014(3)
C21 0.052(5) 0.059(5) 0.041(4) -0.003(4) -0.007(3) -0.020(4)
C22 0.063(5) 0.073(6) 0.056(5) 0.006(4) -0.013(4) -0.029(5)
C23 0.082(6) 0.054(5) 0.062(5) 0.001(4) -0.033(5) -0.017(5)
C24 0.063(5) 0.065(5) 0.049(4) -0.017(4) -0.015(4) -0.003(4)
C25 0.059(5) 0.071(5) 0.041(4) 0.001(4) -0.019(4) -0.021(4)
C26 0.047(4) 0.049(4) 0.043(4) 0.004(3) -0.013(3) -0.021(4)
C31 0.058(5) 0.065(5) 0.058(5) -0.022(4) -0.015(4) -0.014(4)
C32 0.049(5) 0.076(5) 0.076(5) -0.035(4) -0.002(4) -0.009(4)
C33 0.067(5) 0.068(5) 0.047(4) -0.020(4) 0.004(4) -0.027(4)
C34 0.052(5) 0.062(5) 0.058(5) -0.012(4) -0.017(4) -0.014(4)
C35 0.055(5) 0.071(5) 0.051(4) -0.022(4) 0.004(4) -0.027(4)
C36 0.049(4) 0.056(4) 0.047(4) -0.016(3) -0.008(4) -0.021(4)
C41 0.059(5) 0.065(6) 0.067(5) 0.000(5) -0.003(4) -0.029(4)
C42 0.061(6) 0.105(7) 0.091(7) 0.034(6) -0.021(5) -0.034(6)
C43 0.053(6) 0.057(7) 0.204(14) -0.001(9) 0.012(8) -0.023(5)
C44 0.071(8) 0.102(10) 0.187(12) -0.077(9) 0.030(8) -0.044(7)
C45 0.055(6) 0.136(9) 0.096(7) -0.043(7) 0.014(5) -0.055(6)
C46 0.046(4) 0.066(5) 0.062(5) -0.001(4) 0.003(4) -0.026(4)
C111 0.073(6) 0.113(7) 0.099(6) -0.018(5) -0.032(5) -0.022(5)
C133 0.087(7) 0.100(7) 0.186(9) -0.063(6) 0.006(6) -0.029(5)
C155 0.083(6) 0.099(6) 0.073(5) -0.024(5) -0.006(5) -0.015(5)
C211 0.070(5) 0.082(5) 0.057(5) -0.006(4) 0.009(4) -0.034(4)
C233 0.129(7) 0.068(6) 0.116(7) -0.002(5) -0.055(6) -0.028(5)
C255 0.043(4) 0.111(6) 0.080(5) -0.017(5) -0.007(4) -0.019(4)
C311 0.079(6) 0.103(6) 0.084(6) -0.041(5) -0.025(5) 0.007(5)
C333 0.100(6) 0.106(6) 0.059(5) -0.016(4) 0.000(5) -0.033(5)
C355 0.061(5) 0.168(8) 0.075(6) -0.029(5) -0.006(5) -0.013(5)
C411 0.093(6) 0.111(7) 0.088(6) -0.014(5) -0.005(5) -0.056(5)
C433 0.088(7) 0.081(7) 0.372(16) 0.020(9) 0.053(9) -0.020(6)
C455 0.097(8) 0.308(14) 0.151(9) -0.121(10) 0.037(7) -0.131(9)

loop_
_atom_site_label
_atom_site_type_symbol
_atom_site_fract_x
_atom_site_fract_y
_atom_site_fract_z
_atom_site_U_iso_or_equiv
_atom_site_thermal_displace_type
_atom_site_occupancy
_atom_site_calc_flag
_atom_site_refinement_flags
_atom_site_disorder_group
Cu Cu 0.20983(7) 0.17467(7) 0.23140(5) 0.0545(2) Uani 1 d . .
P1 P 0.3899(2) 0.0645(2) 0.17014(12) 0.0716(6) Uani 1 d . .
H10A H 0.4528(2) 0.0533(2) 0.20403(12) 0.080 Uiso 1 d R .
H10B H 0.4040(2) 0.1177(2) 0.11546(12) 0.080 Uiso 1 d R .
P2 P 0.0691(2) 0.3007(2) 0.13451(11) 0.0643(5) Uani 1 d . .
H20A H -0.0067(2) 0.2859(2) 0.15533(11) 0.080 Uiso 1 d R .
H20B H 0.0966(2) 0.2754(2) 0.08201(11) 0.080 Uiso 1 d R .
P3 P 0.2595(2) 0.3056(2) 0.28618(10) 0.0635(5) Uani 1 d . .
H30A H 0.2150(2) 0.3901(2) 0.25807(10) 0.080 Uiso 1 d R .
H30B H 0.3447(2) 0.2934(2) 0.27051(10) 0.080 Uiso 1 d R .
P4 P 0.1075(2) 0.0613(2) 0.33202(13) 0.0860(7) Uani 1 d . .
H40A H 0.0395(2) 0.0666(2) 0.30547(13) 0.080 Uiso 1 d R .
H40B H 0.0735(2) 0.1072(2) 0.37497(13) 0.080 Uiso 1 d R .
P5 P 0.7115(2) 0.1747(2) 0.20064(14) 0.0800(7) Uani 1 d . .
F1 F 0.6875(9) 0.2600(6) 0.2578(4) 0.254(4) Uani 1 d . .
F2 F 0.6735(6) 0.0826(5) 0.2758(3) 0.190(3) Uani 1 d . .
F3 F 0.7322(6) 0.0826(6) 0.1483(4) 0.221(3) Uani 1 d . .
F4 F 0.7379(5) 0.2761(6) 0.1281(3) 0.206(3) Uani 1 d . .
F5 F 0.5795(5) 0.2302(4) 0.1780(4) 0.193(3) Uani 1 d . .
F6 F 0.8412(5) 0.1171(6) 0.2183(6) 0.254(4) Uani 1 d . .
C11 C 0.4654(5) -0.1956(7) 0.2143(4) 0.062(2) Uani 1 d . .
C12 C 0.4781(6) -0.3095(6) 0.2016(5) 0.074(2) Uani 1 d . .
H12A H 0.5117(6) -0.3857(6) 0.2437(5) 0.080 Uiso 1 d R .
C13 C 0.4423(6) -0.3142(7) 0.1281(6) 0.072(2) Uani 1 d . .
C14 C 0.3936(6) -0.2086(8) 0.0687(5) 0.073(2) Uani 1 d . .
H14A H 0.3691(6) -0.2144(8) 0.0182(5) 0.080 Uiso 1 d R .
C15 C 0.3792(6) -0.0936(7) 0.0790(4) 0.061(2) Uani 1 d . .
C16 C 0.4163(5) -0.0871(6) 0.1521(4) 0.053(2) Uani 1 d . .
C21 C 0.1358(6) 0.5091(6) 0.0690(4) 0.052(2) Uani 1 d . .
C22 C 0.1218(6) 0.6336(7) 0.0558(4) 0.067(2) Uani 1 d . .
H22A H 0.1880(6) 0.6625(7) 0.0269(4) 0.080 Uiso 1 d R .
C23 C 0.0179(7) 0.7159(6) 0.0855(4) 0.067(2) Uani 1 d . .
C24 C -0.0749(6) 0.6728(6) 0.1281(4) 0.062(2) Uani 1 d . .
H24A H -0.1477(6) 0.7301(6) 0.1494(4) 0.080 Uiso 1 d R .
C25 C -0.0656(6) 0.5493(7) 0.1426(4) 0.059(2) Uani 1 d . .
C26 C 0.0402(6) 0.4681(5) 0.1117(3) 0.047(2) Uani 1 d . .
C31 C 0.1129(6) 0.3377(6) 0.4332(4) 0.060(2) Uani 1 d . .
C32 C 0.0880(6) 0.3199(6) 0.5194(4) 0.068(2) Uani 1 d . .
H32A H 0.0047(6) 0.3498(6) 0.5424(4) 0.080 Uiso 1 d R .
C33 C 0.1777(6) 0.2552(6) 0.5751(4) 0.059(2) Uani 1 d . .
C34 C 0.2953(6) 0.2118(5) 0.5398(4) 0.058(2) Uani 1 d . .
H34A H 0.3595(6) 0.1643(5) 0.5770(4) 0.080 Uiso 1 d R .
C35 C 0.3237(6) 0.2278(6) 0.4528(4) 0.057(2) Uani 1 d . .
C36 C 0.2317(6) 0.2932(5) 0.3985(4) 0.049(2) Uani 1 d . .
C41 C 0.2079(6) -0.1298(7) 0.4697(5) 0.065(2) Uani 1 d . .
C42 C 0.2596(7) -0.2548(9) 0.5118(5) 0.095(3) Uani 1 d . .
H42A H 0.2830(7) -0.2796(9) 0.5689(5) 0.080 Uiso 1 d R .
C43 C 0.2747(8) -0.3483(9) 0.4727(9) 0.114(4) Uani 1 d . .
C44 C 0.2376(9) -0.3165(11) 0.3943(8) 0.112(4) Uani 1 d . .
H44A H 0.2487(9) -0.3825(11) 0.3682(8) 0.080 Uiso 1 d R .
C45 C 0.1855(7) -0.1931(11) 0.3497(6) 0.088(3) Uani 1 d . .
C46 C 0.1710(6) -0.1025(6) 0.3906(5) 0.060(2) Uani 1 d . .
C111 C 0.5025(6) -0.1939(6) 0.2971(4) 0.097(3) Uani 1 d . .
H11A H 0.5332(6) -0.2780(6) 0.3315(4) 0.080 Uiso 1 d R .
H11B H 0.5653(6) -0.1568(6) 0.2840(4) 0.080 Uiso 1 d R .
H11C H 0.4335(6) -0.1458(6) 0.3279(4) 0.080 Uiso 1 d R .
C133 C 0.4523(6) -0.4408(6) 0.1165(5) 0.121(3) Uani 1 d . .
H13A H 0.4250(6) -0.4288(6) 0.0623(5) 0.080 Uiso 1 d R .
H13B H 0.5356(6) -0.4957(6) 0.1188(5) 0.080 Uiso 1 d R .
H13C H 0.4021(6) -0.4773(6) 0.1613(5) 0.080 Uiso 1 d R .
C155 C 0.3221(6) 0.0207(6) 0.0125(4) 0.089(2) Uani 1 d . .
H15A H 0.3026(6) -0.0011(6) -0.0335(4) 0.080 Uiso 1 d R .
H15B H 0.2487(6) 0.0713(6) 0.0381(4) 0.080 Uiso 1 d R .
H15C H 0.3776(6) 0.0668(6) -0.0093(4) 0.080 Uiso 1 d R .
C211 C 0.2527(5) 0.4260(5) 0.0351(4) 0.072(2) Uani 1 d . .
H21A H 0.3069(5) 0.4723(5) 0.0081(4) 0.080 Uiso 1 d R .
H21B H 0.2908(5) 0.3581(5) 0.0811(4) 0.080 Uiso 1 d R .
H21C H 0.2351(5) 0.3932(5) -0.0059(4) 0.080 Uiso 1 d R .
C233 C 0.0051(6) 0.8521(6) 0.0688(4) 0.104(3) Uani 1 d . .
H23A H 0.0778(6) 0.8654(6) 0.0372(4) 0.080 Uiso 1 d R .
H23B H -0.0641(6) 0.9047(6) 0.0370(4) 0.080 Uiso 1 d R .
H23C H -0.0060(6) 0.8722(6) 0.1226(4) 0.080 Uiso 1 d R .
C255 C -0.1728(5) 0.5100(6) 0.1908(4) 0.082(2) Uani 1 d . .
H25A H -0.2372(5) 0.5791(6) 0.2074(4) 0.080 Uiso 1 d R .
H25B H -0.2026(5) 0.4799(6) 0.1541(4) 0.080 Uiso 1 d R .
H25C H -0.1456(5) 0.4440(6) 0.2407(4) 0.080 Uiso 1 d R .
C311 C 0.0089(6) 0.4050(6) 0.3780(4) 0.093(3) Uani 1 d . .
H31A H -0.0656(6) 0.4303(6) 0.4133(4) 0.080 Uiso 1 d R .
H31B H 0.0211(6) 0.4775(6) 0.3376(4) 0.080 Uiso 1 d R .
H31C H 0.0040(6) 0.3492(6) 0.3481(4) 0.080 Uiso 1 d R .
C333 C 0.1513(6) 0.2370(6) 0.6699(4) 0.091(2) Uani 1 d . .
H33A H 0.2251(6) 0.1924(6) 0.6981(4) 0.080 Uiso 1 d R .
H33B H 0.1128(6) 0.3169(6) 0.6831(4) 0.080 Uiso 1 d R .
H33C H 0.0969(6) 0.1895(6) 0.6889(4) 0.080 Uiso 1 d R .
C355 C 0.4567(6) 0.1758(6) 0.4205(4) 0.109(3) Uani 1 d . .
H35A H 0.5067(6) 0.1345(6) 0.4676(4) 0.080 Uiso 1 d R .
H35B H 0.4639(6) 0.1166(6) 0.3893(4) 0.080 Uiso 1 d R .
H35C H 0.4832(6) 0.2423(6) 0.3836(4) 0.080 Uiso 1 d R .
C411 C 0.1975(6) -0.0322(6) 0.5147(4) 0.094(2) Uani 1 d . .
H41A H 0.1624(6) 0.0496(6) 0.4783(4) 0.080 Uiso 1 d R .
H41B H 0.1458(6) -0.0423(6) 0.5667(4) 0.080 Uiso 1 d R .
H41C H 0.2768(6) -0.0413(6) 0.5275(4) 0.080 Uiso 1 d R .
C433 C 0.3290(7) -0.4818(7) 0.5234(6) 0.211(6) Uani 1 d . .
H43A H 0.3365(7) -0.5383(7) 0.4900(6) 0.080 Uiso 1 d R .
H43B H 0.4083(7) -0.4941(7) 0.5379(6) 0.080 Uiso 1 d R .
H43C H 0.2773(7) -0.4976(7) 0.5747(6) 0.080 Uiso 1 d R .
C455 C 0.1498(7) -0.1669(8) 0.2631(5) 0.159(4) Uani 1 d . .
H45A H 0.1676(7) -0.2435(8) 0.2472(5) 0.080 Uiso 1 d R .
H45B H 0.0638(7) -0.1211(8) 0.2620(5) 0.080 Uiso 1 d R .
H45C H 0.1944(7) -0.1175(8) 0.2237(5) 0.080 Uiso 1 d R .

loop_
_atom_type_symbol
_atom_type_description
_atom_type_scat_dispersion_real
_atom_type_scat_dispersion_imag
_atom_type_scat_source
C C 0.0033 0.0016 'International Tables Vol C Tables 4.2.6.8 and 6.1.1.4'
H H 0.0000 0.0000 'International Tables Vol C Tables 4.2.6.8 and 6.1.1.4'
F F 0.0171 0.0103 'International Tables Vol C Tables 4.2.6.8 and 6.1.1.4'
P P 0.1023 0.0942 'International Tables Vol C Tables 4.2.6.8 and 6.1.1.4'
Cu Cu 0.3201 1.2651 'International Tables Vol C Tables 4.2.6.8 and 6.1.1.4'

loop_
_geom_angle_atom_site_label_1
_geom_angle_atom_site_label_2
_geom_angle_atom_site_label_3
_geom_angle
_geom_angle_site_symmetry_1
_geom_angle_site_symmetry_3
_geom_angle_publ_flag
P4 Cu P1 116.67(8) . . ?
P4 Cu P2 103.96(7) . . ?
P1 Cu P2 113.07(8) . . ?
P4 Cu P3 111.59(8) . . ?
P1 Cu P3 104.57(7) . . ?
P2 Cu P3 106.74(7) . . ?
C16 P1 Cu 122.5(2) . . ?
C26 P2 Cu 115.9(2) . . ?
C36 P3 Cu 119.0(2) . . ?
C46 P4 Cu 126.6(2) . . ?
F6 P5 F3 89.2(4) . . ?
F6 P5 F4 91.6(4) . . ?
F3 P5 F4 96.5(4) . . ?
F6 P5 F1 91.4(4) . . ?
F3 P5 F1 175.9(4) . . ?
F4 P5 F1 87.6(4) . . ?
F6 P5 F2 92.7(4) . . ?
F3 P5 F2 87.2(4) . . ?
F4 P5 F2 174.3(4) . . ?
F1 P5 F2 88.7(3) . . ?
F6 P5 F5 176.5(5) . . ?
F3 P5 F5 87.4(3) . . ?
F4 P5 F5 87.8(3) . . ?
F1 P5 F5 92.1(4) . . ?
F2 P5 F5 88.0(3) . . ?
C12 C11 C16 118.9(7) . . ?
C12 C11 C111 118.5(7) . . ?
C16 C11 C111 122.6(7) . . ?
C13 C12 C11 120.0(7) . . ?
C14 C13 C12 120.7(7) . . ?
C14 C13 C133 119.8(8) . . ?
C12 C13 C133 119.4(8) . . ?
C13 C14 C15 121.1(7) . . ?
C14 C15 C16 119.0(6) . . ?
C14 C15 C155 119.1(7) . . ?
C16 C15 C155 121.9(7) . . ?
C11 C16 C15 120.3(6) . . ?
C11 C16 P1 119.7(6) . . ?
C15 C16 P1 119.8(6) . . ?
C22 C21 C26 118.6(6) . . ?
C22 C21 C211 118.0(6) . . ?
C26 C21 C211 123.4(6) . . ?
C23 C22 C21 121.7(7) . . ?
C22 C23 C24 118.6(7) . . ?
C22 C23 C233 120.3(7) . . ?
C24 C23 C233 121.1(7) . . ?
C23 C24 C25 121.9(7) . . ?
C24 C25 C26 118.4(6) . . ?
C24 C25 C255 118.2(7) . . ?
C26 C25 C255 123.4(6) . . ?
C21 C26 C25 120.8(6) . . ?
C21 C26 P2 116.2(5) . . ?
C25 C26 P2 122.6(5) . . ?
C32 C31 C36 120.2(6) . . ?
C32 C31 C311 118.4(6) . . ?
C36 C31 C311 121.3(6) . . ?
C31 C32 C33 122.3(6) . . ?
C34 C33 C32 116.8(6) . . ?
C34 C33 C333 120.5(6) . . ?
C32 C33 C333 122.6(6) . . ?
C33 C34 C35 122.4(6) . . ?
C34 C35 C36 119.4(6) . . ?
C34 C35 C355 118.0(6) . . ?
C36 C35 C355 122.6(6) . . ?
C31 C36 C35 118.8(6) . . ?
C31 C36 P3 119.0(5) . . ?
C35 C36 P3 121.7(5) . . ?
C46 C41 C42 118.4(7) . . ?
C46 C41 C411 124.0(7) . . ?
C42 C41 C411 117.6(8) . . ?
C43 C42 C41 120.2(9) . . ?
C44 C43 C42 119.2(11) . . ?
C44 C43 C433 123.9(12) . . ?
C42 C43 C433 116.9(12) . . ?
C43 C44 C45 122.8(11) . . ?
C44 C45 C46 116.5(9) . . ?
C44 C45 C455 119.1(10) . . ?
C46 C45 C455 124.4(10) . . ?
C41 C46 C45 122.9(7) . . ?
C41 C46 P4 119.5(6) . . ?
C45 C46 P4 117.5(7) . . ?

loop_
_geom_bond_atom_site_label_1
_geom_bond_atom_site_label_2
_geom_bond_distance
_geom_bond_site_symmetry_2
_geom_bond_publ_flag
Cu P4 2.272(2) . ?
Cu P1 2.277(2) . ?
Cu P2 2.299(2) . ?
Cu P3 2.304(2) . ?
P1 C16 1.818(6) . ?
P2 C26 1.821(6) . ?
P3 C36 1.790(6) . ?
P4 C46 1.831(6) . ?
P5 F6 1.475(5) . ?
P5 F3 1.514(5) . ?
P5 F4 1.503(5) . ?
P5 F1 1.501(5) . ?
P5 F2 1.511(5) . ?
P5 F5 1.524(5) . ?
C11 C12 1.381(8) . ?
C11 C16 1.389(8) . ?
C11 C111 1.519(8) . ?
C12 C13 1.378(9) . ?
C13 C14 1.345(8) . ?
C13 C133 1.534(8) . ?
C14 C15 1.372(8) . ?
C15 C16 1.389(8) . ?
C15 C155 1.487(7) . ?
C21 C22 1.381(7) . ?
C21 C26 1.386(7) . ?
C21 C211 1.493(7) . ?
C22 C23 1.369(8) . ?
C23 C24 1.371(8) . ?
C23 C233 1.513(7) . ?
C24 C25 1.380(7) . ?
C25 C26 1.384(7) . ?
C25 C255 1.517(7) . ?
C31 C32 1.364(8) . ?
C31 C36 1.382(7) . ?
C31 C311 1.495(7) . ?
C32 C33 1.379(8) . ?
C33 C34 1.374(8) . ?
C33 C333 1.499(7) . ?
C34 C35 1.382(7) . ?
C35 C36 1.383(7) . ?
C35 C355 1.517(8) . ?
C41 C46 1.361(8) . ?
C41 C42 1.390(8) . ?
C41 C411 1.512(8) . ?
C42 C43 1.385(11) . ?
C43 C44 1.344(12) . ?
C43 C433 1.510(11) . ?
C44 C45 1.388(11) . ?
C45 C46 1.379(9) . ?
C45 C455 1.475(10) . ?
